data_7057024
loop_
_publ_author_name
'Pan, Yangdan'
'Zhang, Haifeng'
'Qin, Yaru'
'Ge, Yu'
'Cui, Yanfeng'
'Li, Yahong'
'Liu, Wei'
'Dong, Yaping'

_publ_section_title
;
 Eight homodinuclear lanthanide complexes prepared from a quinoline based
 ligand: structural diversity and single-molecule magnetism behaviour
;
_journal_issue 7
_journal_name_full 'New Journal of Chemistry'
_journal_page_first 5153
_journal_paper_doi 10.1039/C7NJ04622G
_journal_volume 42
_journal_year 2018
_chemical_formula_moiety 'C38 H33 N9 O16 Sm2, C2 H3 N'
_chemical_formula_sum 'C40 H36 N10 O16 Sm2'
_chemical_formula_weight 1213.51
_space_group_crystal_system monoclinic
_space_group_IT_number 14
_space_group_name_Hall '-P 2ybc'
_space_group_name_H-M_alt 'P 1 21/c 1'
_symmetry_space_group_name_Hall '-P 2ybc'
_symmetry_space_group_name_H-M 'P 1 21/c 1'
_atom_sites_solution_hydrogens geom
_atom_sites_solution_primary direct
_audit_creation_date 2017-04-18
_audit_creation_method
;
Olex2 1.2
(compiled 2017.03.28 svn.r3405 for OlexSys, GUI svn.r5335)
;
_audit_update_record
;
2018-02-12 deposited with the CCDC.
2018-02-13 downloaded from the CCDC.
;
_cell_angle_alpha 90
_cell_angle_beta 102.00(3)
_cell_angle_gamma 90
_cell_formula_units_Z 4
_cell_length_a 10.896(2)
_cell_length_b 17.785(4)
_cell_length_c 23.351(5)
_cell_measurement_reflns_used 24579
_cell_measurement_temperature 223.1500
_cell_measurement_theta_max 34.8887
_cell_measurement_theta_min 1.9108
_cell_volume 4426.2(17)
_computing_cell_refinement 'CrystalClear (Rigaku Inc., 2007)'
_computing_data_collection 'CrystalClear (Rigaku Inc., 2007)'
_computing_data_reduction 'CrystalClear (Rigaku Inc., 2007)'
_computing_molecular_graphics 'Olex2 (Dolomanov et al., 2009)'
_computing_publication_material 'Olex2 (Dolomanov et al., 2009)'
_computing_structure_refinement 'ShelXL (Sheldrick, 2015)'
_computing_structure_solution 'ShelXT (Sheldrick, 2015)'
_diffrn_ambient_temperature 223.1500
_diffrn_detector_area_resol_mean 28.5714
_diffrn_measured_fraction_theta_full 0.993
_diffrn_measured_fraction_theta_max 0.993
_diffrn_measurement_details
;
scan:
    Number of images: 360
               Slice: -110.0000 - 70.0000
         Image width: 0.5000
            Exp time: 10.0000
       Rotation axis: Omega
               Omega: 0.0000
                 Chi: 45.0000
                 Phi: 90.0000
                 XTD: 34.9956
              2theta: -20.0249
;
_diffrn_measurement_device
;
Saturn724+ (2x2 bin mode)
;
_diffrn_measurement_device_details
;
AFC10: Fixed Chi 2 circle
;
_diffrn_measurement_device_type 'CCD Area Detector'
_diffrn_measurement_method 'phi and omega scans'
_diffrn_orient_matrix_type d*Trek
_diffrn_orient_matrix_UB_11 -0.0263
_diffrn_orient_matrix_UB_12 0.0661
_diffrn_orient_matrix_UB_13 -0.0612
_diffrn_orient_matrix_UB_21 -0.0380
_diffrn_orient_matrix_UB_22 0.0189
_diffrn_orient_matrix_UB_23 0.0368
_diffrn_orient_matrix_UB_31 0.0266
_diffrn_orient_matrix_UB_32 0.0332
_diffrn_orient_matrix_UB_33 0.0104
_diffrn_radiation_detector CCD
_diffrn_radiation_monochromator graphite
_diffrn_radiation_type MoK\a
_diffrn_radiation_wavelength 0.71073
_diffrn_reflns_av_R_equivalents 0.0278
_diffrn_reflns_av_unetI/netI 0.0419
_diffrn_reflns_Laue_measured_fraction_full 0.993
_diffrn_reflns_Laue_measured_fraction_max 0.993
_diffrn_reflns_limit_h_max 10
_diffrn_reflns_limit_h_min -12
_diffrn_reflns_limit_k_max 21
_diffrn_reflns_limit_k_min -17
_diffrn_reflns_limit_l_max 27
_diffrn_reflns_limit_l_min -24
_diffrn_reflns_number 17742
_diffrn_reflns_point_group_measured_fraction_full 0.993
_diffrn_reflns_point_group_measured_fraction_max 0.993
_diffrn_reflns_theta_full 25.000
_diffrn_reflns_theta_max 25.000
_diffrn_reflns_theta_min 1.451
_diffrn_source 'Sealed Tube'
_diffrn_source_current 40.0000
_diffrn_source_power 2.0000
_diffrn_source_voltage 50.0000
_exptl_absorpt_coefficient_mu 2.711
_exptl_absorpt_correction_T_max 0.581
_exptl_absorpt_correction_T_min 0.392
_exptl_absorpt_correction_type multi-scan
_exptl_absorpt_process_details
; 
'Jacobson, R.(1998) Private communication'
;
_exptl_crystal_colour 'clear yellowish yellow'
_exptl_crystal_colour_lustre clear
_exptl_crystal_colour_modifier yellowish
_exptl_crystal_colour_primary yellow
_exptl_crystal_density_diffrn 1.821
_exptl_crystal_description block
_exptl_crystal_F_000 2392
_exptl_crystal_size_max 0.4
_exptl_crystal_size_mid 0.3
_exptl_crystal_size_min 0.2
_refine_diff_density_max 1.997
_refine_diff_density_min -2.308
_refine_diff_density_rms 0.340
_refine_ls_extinction_method none
_refine_ls_goodness_of_fit_ref 1.174
_refine_ls_hydrogen_treatment constr
_refine_ls_matrix_type full
_refine_ls_number_parameters 617
_refine_ls_number_reflns 7781
_refine_ls_number_restraints 3696
_refine_ls_restrained_S_all 0.986
_refine_ls_R_factor_all 0.0488
_refine_ls_R_factor_gt 0.0410
_refine_ls_shift/su_max 0.001
_refine_ls_shift/su_mean 0.000
_refine_ls_structure_factor_coef Fsqd
_refine_ls_weighting_details 'w=1/[\s^2^(Fo^2^)+(0.0560P)^2^+15.0819P] where P=(Fo^2^+2Fc^2^)/3'
_refine_ls_weighting_scheme calc
_refine_ls_wR_factor_gt 0.1044
_refine_ls_wR_factor_ref 0.1181
_reflns_Friedel_coverage 0.000
_reflns_number_gt 6947
_reflns_number_total 7781
_reflns_threshold_expression 'I > 2\s(I)'
_cod_data_source_file c7nj04622g2.cif
_cod_data_source_block t_CCDC3
_cod_depositor_comments 'Adding full bibliography for 7057018--7057025.cif.'
_cod_database_code 7057024
_shelx_shelxl_version_number 2014/7
_shelx_space_group_comment
;
The symmetry employed for this shelxl refinement is uniquely defined
by the following loop, which should always be used as a source of
symmetry information in preference to the above space-group names.
They are only intended as comments.
;
_shelx_estimated_absorpt_t_max 0.581
_shelx_estimated_absorpt_t_min 0.392
_diffrn_number_total 17422
_olex2_refinement_description
;
1. Fixed Uiso
 At 1.2 times of:
  All C(H) groups, All C(H,H) groups
 At 1.5 times of:
  All C(H,H,H) groups
2. Uiso/Uaniso restraints and constraints
C1 \\sim C2 \\sim C3 \\sim C4 \\sim C5 \\sim C6 \\sim C7 \\sim C8 \\sim C9
\\sim C10 \\sim C11 \\sim C12 \\sim C13 \\sim C14 \\sim C15 \\sim C16 \\sim C17
\\sim C18 \\sim C19 \\sim C20 \\sim C21 \\sim C22 \\sim C23 \\sim C24 \\sim C25
\\sim C26 \\sim C27 \\sim C28 \\sim C29 \\sim C30 \\sim C31 \\sim C32 \\sim C33
\\sim C34 \\sim C35 \\sim C36 \\sim C39 \\sim C40 \\sim C37 \\sim C38: within
8.9A with sigma of 0.01 and sigma for terminal atoms of 0.02
3.a Secondary CH2 refined with riding coordinates:
 C8(H8A,H8B), C29(H29A,H29B)
3.b Aromatic/amide H refined with riding coordinates:
 C3(H3), C4(H4), C5(H5), C9(H9), C11(H11), C12(H12), C15(H15), C16(H16),
 C17(H17), C18(H18), C19(H19), C20(H20), C21(H21), C24(H24), C25(H25), C26(H26),
  C28(H28), C33(H33), C34(H34), C35(H35)
3.c Idealised Me refined as rotating group:
 C1(H1A,H1B,H1C), C36(H36A,H36B,H36C), C40(H40A,H40B,H40C), C37(H37A,H37B,H37C)
;
_olex2_submission_special_instructions 'No special instructions were received'

loop_
_space_group_symop_operation_xyz
'x, y, z'
'-x, y+1/2, -z+1/2'
'-x, -y, -z'
'x, -y-1/2, z-1/2'

loop_
_atom_site_label
_atom_site_type_symbol
_atom_site_fract_x
_atom_site_fract_y
_atom_site_fract_z
_atom_site_U_iso_or_equiv
_atom_site_adp_type
_atom_site_occupancy
_atom_site_site_symmetry_order
_atom_site_calc_flag
_atom_site_refinement_flags_posn
_atom_site_refinement_flags_adp
C1 C 0.5113(7) 0.4459(4) 0.7050(3) 0.0304(14) Uani 1 1 d . U
H1A H 0.5746 0.4225 0.6864 0.046 Uiso 1 1 calc GR .
H1B H 0.4280 0.4267 0.6867 0.046 Uiso 1 1 calc GR .
H1C H 0.5294 0.4336 0.7468 0.046 Uiso 1 1 calc GR .
C2 C 0.4270(6) 0.5675(4) 0.7209(3) 0.0212(9) Uani 1 1 d . U
C3 C 0.3435(6) 0.5375(4) 0.7515(3) 0.0228(10) Uani 1 1 d . U
H3 H 0.3399 0.4846 0.7569 0.027 Uiso 1 1 calc R .
C4 C 0.2648(6) 0.5848(4) 0.7745(3) 0.0233(10) Uani 1 1 d . U
H4 H 0.2055 0.5645 0.7949 0.028 Uiso 1 1 calc R .
C5 C 0.2731(6) 0.6618(4) 0.7675(3) 0.0214(9) Uani 1 1 d . U
H5 H 0.2192 0.6942 0.7833 0.026 Uiso 1 1 calc R .
C6 C 0.3586(6) 0.6924(4) 0.7378(3) 0.0207(9) Uani 1 1 d . U
C7 C 0.4337(6) 0.6453(4) 0.7112(3) 0.0204(8) Uani 1 1 d . U
C8 C 0.3699(6) 0.7755(4) 0.7300(3) 0.0209(9) Uani 1 1 d . U
H8A H 0.3182 0.8026 0.7535 0.025 Uiso 1 1 calc R .
H8B H 0.4583 0.7914 0.7433 0.025 Uiso 1 1 calc R .
C9 C 0.2267(6) 0.8316(4) 0.6518(3) 0.0203(9) Uani 1 1 d . U
H9 H 0.1903 0.8550 0.6808 0.024 Uiso 1 1 calc R .
C10 C 0.1678(6) 0.8405(4) 0.5899(3) 0.0207(9) Uani 1 1 d . U
C11 C 0.0721(6) 0.8945(4) 0.5737(3) 0.0229(9) Uani 1 1 d . U
H11 H 0.0448 0.9240 0.6026 0.027 Uiso 1 1 calc R .
C12 C 0.0195(6) 0.9036(4) 0.5161(3) 0.0235(9) Uani 1 1 d . U
H12 H -0.0429 0.9410 0.5042 0.028 Uiso 1 1 calc R .
C13 C 0.0581(6) 0.8573(4) 0.4740(3) 0.0219(9) Uani 1 1 d . U
C14 C 0.1494(6) 0.8009(4) 0.4945(3) 0.0210(9) Uani 1 1 d . U
C15 C 0.1790(6) 0.7494(4) 0.4537(3) 0.0219(9) Uani 1 1 d . U
H15 H 0.2360 0.7095 0.4669 0.026 Uiso 1 1 calc R .
C16 C 0.1275(6) 0.7557(4) 0.3958(3) 0.0237(9) Uani 1 1 d . U
H16 H 0.1480 0.7200 0.3691 0.028 Uiso 1 1 calc R .
C17 C 0.0439(6) 0.8148(4) 0.3750(3) 0.0249(10) Uani 1 1 d . U
H17 H 0.0128 0.8207 0.3342 0.030 Uiso 1 1 calc R .
C18 C 0.0079(6) 0.8630(4) 0.4130(3) 0.0249(10) Uani 1 1 d . U
H18 H -0.0517 0.9011 0.3988 0.030 Uiso 1 1 calc R .
C19 C 0.3185(6) 1.0976(4) 0.5882(3) 0.0217(9) Uani 1 1 d . U
H19 H 0.2984 1.1455 0.6017 0.026 Uiso 1 1 calc R .
C20 C 0.3675(6) 1.0404(4) 0.6289(3) 0.0211(9) Uani 1 1 d . U
H20 H 0.3791 1.0499 0.6697 0.025 Uiso 1 1 calc R .
C21 C 0.3981(6) 0.9718(4) 0.6099(3) 0.0209(9) Uani 1 1 d . U
H21 H 0.4317 0.9343 0.6377 0.025 Uiso 1 1 calc R .
C22 C 0.3808(6) 0.9555(4) 0.5499(3) 0.0198(9) Uani 1 1 d . U
C23 C 0.3300(6) 1.0130(4) 0.5087(3) 0.0195(9) Uani 1 1 d . U
C24 C 0.3002(6) 1.0838(4) 0.5297(3) 0.0222(9) Uani 1 1 d . U
H24 H 0.2671 1.1223 0.5027 0.027 Uiso 1 1 calc R .
C25 C 0.3123(6) 0.9969(4) 0.4492(3) 0.0215(9) Uani 1 1 d . U
H25 H 0.2738 1.0327 0.4209 0.026 Uiso 1 1 calc R .
C26 C 0.3511(6) 0.9284(4) 0.4320(3) 0.0211(9) Uani 1 1 d . U
H26 H 0.3426 0.9170 0.3916 0.025 Uiso 1 1 calc R .
C27 C 0.4038(6) 0.8755(4) 0.4751(3) 0.0205(9) Uani 1 1 d . U
C28 C 0.4430(6) 0.8036(4) 0.4550(3) 0.0211(9) Uani 1 1 d . U
H28 H 0.4459 0.7980 0.4148 0.025 Uiso 1 1 calc R .
C29 C 0.5206(6) 0.6787(4) 0.4660(3) 0.0223(9) Uani 1 1 d . U
H29A H 0.5021 0.6796 0.4227 0.027 Uiso 1 1 calc R .
H29B H 0.4797 0.6339 0.4790 0.027 Uiso 1 1 calc R .
C30 C 0.6605(6) 0.6759(4) 0.4895(3) 0.0207(9) Uani 1 1 d . U
C31 C 0.7032(6) 0.6719(4) 0.5500(3) 0.0205(9) Uani 1 1 d . U
C32 C 0.8334(6) 0.6766(4) 0.5729(3) 0.0215(9) Uani 1 1 d . U
C33 C 0.9169(7) 0.6843(4) 0.5364(3) 0.0245(10) Uani 1 1 d . U
H33 H 1.0043 0.6876 0.5526 0.029 Uiso 1 1 calc R .
C34 C 0.8739(6) 0.6873(4) 0.4760(3) 0.0241(10) Uani 1 1 d . U
H34 H 0.9314 0.6915 0.4506 0.029 Uiso 1 1 calc R .
C35 C 0.7452(6) 0.6840(4) 0.4533(3) 0.0224(9) Uani 1 1 d . U
H35 H 0.7151 0.6874 0.4121 0.027 Uiso 1 1 calc R .
C36 C 0.9912(7) 0.6949(5) 0.6606(3) 0.0347(15) Uani 1 1 d . U
H36A H 0.9979 0.6997 0.7029 0.052 Uiso 1 1 calc GR .
H36B H 1.0125 0.7430 0.6447 0.052 Uiso 1 1 calc GR .
H36C H 1.0493 0.6560 0.6528 0.052 Uiso 1 1 calc GR .
C39 C 0.2615(7) 0.5869(4) 0.5646(3) 0.0327(9) Uani 1 1 d . U
C40 C 0.1859(9) 0.5196(5) 0.5587(4) 0.0544(17) Uani 1 1 d . U
H40A H 0.1225 0.5219 0.5222 0.082 Uiso 1 1 calc GR .
H40B H 0.1442 0.5157 0.5920 0.082 Uiso 1 1 calc GR .
H40C H 0.2396 0.4755 0.5580 0.082 Uiso 1 1 calc GR .
N1 N 0.4160(5) 0.8864(3) 0.5322(2) 0.0148(11) Uani 1 1 d . .
N2 N 0.4736(5) 0.7482(3) 0.4892(2) 0.0182(12) Uani 1 1 d . .
N3 N 0.2082(5) 0.7954(3) 0.5522(2) 0.0177(11) Uani 1 1 d . .
N4 N 0.3259(5) 0.7930(3) 0.6670(2) 0.0176(11) Uani 1 1 d . .
N5 N 0.3327(5) 0.6366(3) 0.5670(2) 0.0249(13) Uani 1 1 d . .
N6 N 0.7298(5) 0.7168(3) 0.7731(2) 0.0210(12) Uani 1 1 d . .
N7 N 0.8834(6) 0.5257(3) 0.7690(2) 0.0246(13) Uani 1 1 d . .
N8 N 0.7518(7) 0.4777(3) 0.6027(3) 0.0364(16) Uani 1 1 d . .
N10 N 0.6717(5) 0.8552(3) 0.6478(2) 0.0171(11) Uani 1 1 d . .
O1 O 0.6669(4) 0.8229(2) 0.59858(19) 0.0191(9) Uani 1 1 d . .
O2 O 0.7551(4) 0.8975(2) 0.6699(2) 0.0233(10) Uani 1 1 d . .
O3 O 0.5772(4) 0.8417(2) 0.67174(18) 0.0191(9) Uani 1 1 d . .
O4 O 0.6244(4) 0.6653(2) 0.58742(18) 0.0169(9) Uani 1 1 d . .
O5 O 0.5117(4) 0.6713(2) 0.67802(18) 0.0161(9) Uani 1 1 d . .
O6 O 0.8642(4) 0.6742(2) 0.63307(18) 0.0197(10) Uani 1 1 d . .
O7 O 0.5142(4) 0.5266(2) 0.6977(2) 0.0243(10) Uani 1 1 d . .
O8 O 0.7687(4) 0.7294(2) 0.72623(19) 0.0195(10) Uani 1 1 d . .
O9 O 0.6973(4) 0.6495(3) 0.78095(19) 0.0237(10) Uani 1 1 d . .
O10 O 0.7235(5) 0.7663(3) 0.8086(2) 0.0350(13) Uani 1 1 d . .
O11 O 0.9130(4) 0.5851(3) 0.7455(2) 0.0251(11) Uani 1 1 d . .
O12 O 0.7734(5) 0.4989(2) 0.7491(2) 0.0256(11) Uani 1 1 d . .
O13 O 0.9557(5) 0.4956(3) 0.8101(2) 0.0354(13) Uani 1 1 d . .
O14 O 0.8399(6) 0.5177(3) 0.6299(2) 0.0394(13) Uani 1 1 d . .
O15 O 0.6419(5) 0.4954(3) 0.6076(2) 0.0371(13) Uani 1 1 d . .
O16 O 0.7722(7) 0.4246(3) 0.5724(3) 0.0591(19) Uani 1 1 d . .
Sm1 Sm 0.46475(3) 0.75347(2) 0.59676(2) 0.01444(11) Uani 1 1 d . .
Sm2 Sm 0.70366(3) 0.60512(2) 0.67891(2) 0.01511(11) Uani 1 1 d . .
C37 C 1.0809(7) 0.4114(4) 0.6955(3) 0.0334(16) Uani 1 1 d . U
H37A H 1.0440 0.4254 0.6550 0.050 Uiso 1 1 calc GR .
H37B H 1.1582 0.3828 0.6965 0.050 Uiso 1 1 calc GR .
H37C H 1.1003 0.4571 0.7192 0.050 Uiso 1 1 calc GR .
C38 C 0.9920(7) 0.3654(4) 0.7190(3) 0.0262(12) Uani 1 1 d . U
N9 N 0.9206(7) 0.3298(4) 0.7350(3) 0.0468(19) Uani 1 1 d . .

loop_
_atom_site_aniso_label
_atom_site_aniso_U_11
_atom_site_aniso_U_22
_atom_site_aniso_U_33
_atom_site_aniso_U_23
_atom_site_aniso_U_13
_atom_site_aniso_U_12
C1 0.036(3) 0.021(3) 0.033(3) 0.002(2) 0.005(3) -0.004(3)
C2 0.0228(17) 0.0232(17) 0.0176(17) 0.0014(16) 0.0039(16) -0.0033(16)
C3 0.0242(19) 0.0237(19) 0.0196(19) 0.0032(17) 0.0025(17) -0.0057(18)
C4 0.0224(19) 0.0278(19) 0.0192(19) 0.0045(18) 0.0035(17) -0.0069(18)
C5 0.0213(17) 0.0248(18) 0.0181(18) 0.0015(16) 0.0042(16) -0.0028(17)
C6 0.0232(16) 0.0237(16) 0.0157(16) 0.0016(15) 0.0053(15) -0.0045(15)
C7 0.0215(16) 0.0239(16) 0.0160(16) 0.0013(15) 0.0047(15) -0.0053(15)
C8 0.0216(16) 0.0240(16) 0.0175(16) 0.0001(15) 0.0047(15) -0.0017(15)
C9 0.0220(16) 0.0210(16) 0.0186(16) 0.0008(15) 0.0056(15) -0.0047(15)
C10 0.0212(16) 0.0228(16) 0.0189(17) 0.0019(15) 0.0059(15) -0.0038(16)
C11 0.0233(17) 0.0237(17) 0.0217(17) 0.0004(16) 0.0046(16) -0.0024(16)
C12 0.0226(17) 0.0253(17) 0.0223(17) 0.0022(16) 0.0041(16) -0.0037(16)
C13 0.0214(16) 0.0246(17) 0.0202(17) 0.0040(16) 0.0055(15) -0.0048(16)
C14 0.0219(16) 0.0233(16) 0.0183(16) 0.0030(15) 0.0050(15) -0.0045(15)
C15 0.0220(16) 0.0246(16) 0.0193(16) 0.0014(15) 0.0048(15) -0.0048(15)
C16 0.0246(17) 0.0274(17) 0.0194(17) 0.0012(16) 0.0050(15) -0.0044(16)
C17 0.0236(18) 0.0293(18) 0.0212(18) 0.0040(17) 0.0030(16) -0.0046(17)
C18 0.0237(18) 0.0280(18) 0.0223(18) 0.0050(17) 0.0033(16) -0.0040(17)
C19 0.0216(18) 0.0236(18) 0.0201(18) 0.0014(17) 0.0051(16) -0.0008(17)
C20 0.0217(17) 0.0240(17) 0.0181(17) 0.0007(16) 0.0052(16) -0.0031(16)
C21 0.0218(16) 0.0233(16) 0.0178(16) 0.0014(15) 0.0048(15) -0.0016(15)
C22 0.0196(16) 0.0230(16) 0.0174(16) 0.0019(15) 0.0051(15) -0.0048(15)
C23 0.0193(16) 0.0224(17) 0.0177(17) 0.0020(16) 0.0056(15) -0.0034(16)
C24 0.0212(18) 0.0241(18) 0.0207(18) 0.0037(17) 0.0030(16) -0.0009(17)
C25 0.0230(17) 0.0237(17) 0.0183(17) 0.0042(16) 0.0053(16) -0.0042(16)
C26 0.0216(17) 0.0243(17) 0.0177(17) 0.0025(16) 0.0045(15) -0.0038(16)
C27 0.0214(16) 0.0230(16) 0.0178(16) 0.0012(15) 0.0056(15) -0.0043(16)
C28 0.0221(16) 0.0237(16) 0.0179(16) 0.0015(15) 0.0050(15) -0.0039(15)
C29 0.0243(16) 0.0237(16) 0.0187(16) 0.0011(15) 0.0045(15) -0.0031(15)
C30 0.0232(16) 0.0216(16) 0.0181(16) 0.0006(15) 0.0060(15) -0.0032(15)
C31 0.0229(16) 0.0222(16) 0.0174(16) 0.0008(15) 0.0062(15) -0.0027(15)
C32 0.0249(17) 0.0228(17) 0.0177(17) 0.0014(16) 0.0069(16) -0.0032(16)
C33 0.0256(18) 0.0281(19) 0.0205(18) 0.0009(17) 0.0066(17) -0.0058(18)
C34 0.0268(19) 0.0277(19) 0.0196(19) 0.0005(18) 0.0087(18) -0.0045(18)
C35 0.0261(17) 0.0245(17) 0.0171(17) 0.0006(16) 0.0057(16) -0.0027(17)
C36 0.034(3) 0.046(3) 0.023(3) 0.001(3) 0.003(3) -0.012(3)
C39 0.0344(17) 0.0344(17) 0.0273(17) 0.0032(16) 0.0020(16) -0.0060(17)
C40 0.055(3) 0.052(3) 0.054(3) 0.006(3) 0.006(3) -0.008(3)
N1 0.015(2) 0.017(3) 0.013(3) 0.003(2) 0.005(2) -0.005(2)
N2 0.019(3) 0.021(3) 0.014(3) -0.002(2) 0.001(2) -0.001(2)
N3 0.018(3) 0.017(3) 0.018(3) 0.004(2) 0.005(2) -0.007(2)
N4 0.019(3) 0.015(3) 0.019(3) 0.002(2) 0.004(2) 0.000(2)
N5 0.031(3) 0.017(3) 0.021(3) 0.000(2) -0.007(2) 0.001(3)
N6 0.031(3) 0.016(3) 0.015(3) 0.001(2) 0.004(2) 0.001(2)
N7 0.039(4) 0.019(3) 0.015(3) 0.000(2) 0.004(3) 0.010(3)
N8 0.064(5) 0.026(3) 0.019(3) -0.005(3) 0.007(3) 0.003(3)
N10 0.021(3) 0.017(3) 0.013(3) 0.004(2) 0.002(2) 0.004(2)
O1 0.021(2) 0.021(2) 0.016(2) 0.0004(18) 0.0036(18) 0.0019(19)
O2 0.028(3) 0.020(2) 0.020(3) 0.0004(19) 0.000(2) -0.008(2)
O3 0.025(2) 0.020(2) 0.012(2) 0.0004(18) 0.0028(18) -0.0005(19)
O4 0.023(2) 0.017(2) 0.011(2) 0.0007(17) 0.0064(18) -0.0001(18)
O5 0.021(2) 0.015(2) 0.014(2) 0.0036(17) 0.0080(18) 0.0000(18)
O6 0.018(2) 0.030(2) 0.011(2) -0.0007(19) 0.0028(17) -0.007(2)
O7 0.030(3) 0.014(2) 0.030(3) 0.0033(19) 0.009(2) -0.001(2)
O8 0.026(2) 0.018(2) 0.016(2) 0.0018(18) 0.0061(19) -0.0040(19)
O9 0.031(3) 0.024(2) 0.016(2) 0.0023(19) 0.005(2) -0.004(2)
O10 0.055(4) 0.027(3) 0.024(3) -0.018(2) 0.012(2) -0.003(3)
O11 0.029(3) 0.024(2) 0.022(3) 0.005(2) 0.004(2) 0.001(2)
O12 0.035(3) 0.020(2) 0.021(3) 0.0040(19) 0.004(2) 0.001(2)
O13 0.049(3) 0.029(3) 0.023(3) 0.007(2) -0.005(2) 0.010(2)
O14 0.056(4) 0.030(3) 0.035(3) -0.011(2) 0.016(3) 0.000(3)
O15 0.053(4) 0.028(3) 0.028(3) -0.011(2) 0.003(3) -0.001(3)
O16 0.077(5) 0.042(4) 0.055(4) -0.031(3) 0.007(4) 0.017(3)
Sm1 0.01952(18) 0.01445(17) 0.00981(18) 0.00137(12) 0.00410(13) 0.00010(13)
Sm2 0.02156(18) 0.01280(17) 0.01113(17) 0.00063(12) 0.00379(13) 0.00005(13)
C37 0.031(3) 0.032(3) 0.036(4) -0.002(3) 0.006(3) -0.005(3)
C38 0.027(2) 0.027(2) 0.023(2) -0.005(2) 0.004(2) -0.002(2)
N9 0.052(4) 0.053(5) 0.043(4) -0.015(4) 0.027(4) -0.012(4)

loop_
_atom_type_symbol
_atom_type_description
_atom_type_scat_dispersion_real
_atom_type_scat_dispersion_imag
_atom_type_scat_source
C C 0.0033 0.0016 'International Tables Vol C Tables 4.2.6.8 and 6.1.1.4'
H H 0.0000 0.0000 'International Tables Vol C Tables 4.2.6.8 and 6.1.1.4'
N N 0.0061 0.0033 'International Tables Vol C Tables 4.2.6.8 and 6.1.1.4'
O O 0.0106 0.0060 'International Tables Vol C Tables 4.2.6.8 and 6.1.1.4'
Sm Sm -0.1638 3.4418 'International Tables Vol C Tables 4.2.6.8 and 6.1.1.4'

loop_
_geom_angle_atom_site_label_1
_geom_angle_atom_site_label_2
_geom_angle_atom_site_label_3
_geom_angle
H1A C1 H1B 109.5
H1A C1 H1C 109.5
H1B C1 H1C 109.5
O7 C1 H1A 109.5
O7 C1 H1B 109.5
O7 C1 H1C 109.5
C3 C2 C7 121.8(6)
C3 C2 O7 125.3(6)
O7 C2 C7 112.9(6)
C2 C3 H3 120.2
C2 C3 C4 119.6(6)
C4 C3 H3 120.2
C3 C4 H4 120.2
C5 C4 C3 119.6(6)
C5 C4 H4 120.2
C4 C5 H5 119.5
C6 C5 C4 121.1(6)
C6 C5 H5 119.5
C5 C6 C7 120.1(6)
C5 C6 C8 122.1(6)
C7 C6 C8 117.7(6)
C6 C7 C2 117.5(6)
O5 C7 C2 119.3(6)
O5 C7 C6 123.1(6)
C6 C8 H8A 110.1
C6 C8 H8B 110.1
H8A C8 H8B 108.4
N4 C8 C6 108.1(5)
N4 C8 H8A 110.1
N4 C8 H8B 110.1
C10 C9 H9 119.7
N4 C9 H9 119.7
N4 C9 C10 120.6(6)
C11 C10 C9 119.2(6)
N3 C10 C9 116.8(6)
N3 C10 C11 124.0(6)
C10 C11 H11 120.5
C12 C11 C10 118.9(7)
C12 C11 H11 120.5
C11 C12 H12 120.2
C11 C12 C13 119.7(7)
C13 C12 H12 120.2
C12 C13 C14 117.7(6)
C12 C13 C18 123.3(6)
C18 C13 C14 119.0(6)
C15 C14 C13 118.3(6)
N3 C14 C13 122.2(6)
N3 C14 C15 119.5(6)
C14 C15 H15 119.5
C16 C15 C14 121.0(6)
C16 C15 H15 119.5
C15 C16 H16 119.7
C15 C16 C17 120.7(7)
C17 C16 H16 119.7
C16 C17 H17 119.9
C18 C17 C16 120.2(7)
C18 C17 H17 119.9
C13 C18 H18 119.7
C17 C18 C13 120.7(7)
C17 C18 H18 119.7
C20 C19 H19 120.0
C24 C19 H19 120.0
C24 C19 C20 120.0(6)
C19 C20 H20 119.8
C21 C20 C19 120.5(6)
C21 C20 H20 119.8
C20 C21 H21 119.4
C20 C21 C22 121.2(6)
C22 C21 H21 119.4
C21 C22 C23 118.4(6)
N1 C22 C21 119.8(6)
N1 C22 C23 121.8(6)
C24 C23 C22 119.1(6)
C25 C23 C22 118.6(6)
C25 C23 C24 122.3(6)
C19 C24 C23 120.8(6)
C19 C24 H24 119.6
C23 C24 H24 119.6
C23 C25 H25 120.5
C26 C25 C23 119.1(6)
C26 C25 H25 120.5
C25 C26 H26 120.5
C25 C26 C27 119.1(6)
C27 C26 H26 120.5
C26 C27 C28 117.3(6)
N1 C27 C26 124.1(6)
N1 C27 C28 118.6(6)
C27 C28 H28 118.8
N2 C28 C27 122.3(6)
N2 C28 H28 118.8
H29A C29 H29B 108.6
C30 C29 H29A 110.3
C30 C29 H29B 110.3
N2 C29 H29A 110.3
N2 C29 H29B 110.3
N2 C29 C30 107.1(5)
C31 C30 C29 117.9(6)
C35 C30 C29 121.8(6)
C35 C30 C31 120.0(6)
C30 C31 C32 118.6(6)
O4 C31 C30 122.5(6)
O4 C31 C32 119.0(6)
C33 C32 C31 120.9(6)
O6 C32 C31 113.4(6)
O6 C32 C33 125.7(6)
C32 C33 H33 119.9
C32 C33 C34 120.3(6)
C34 C33 H33 119.9
C33 C34 H34 120.5
C33 C34 C35 119.0(6)
C35 C34 H34 120.5
C30 C35 C34 121.2(6)
C30 C35 H35 119.4
C34 C35 H35 119.4
H36A C36 H36B 109.5
H36A C36 H36C 109.5
H36B C36 H36C 109.5
O6 C36 H36A 109.5
O6 C36 H36B 109.5
O6 C36 H36C 109.5
N5 C39 C40 172.3(9)
C39 C40 H40A 109.5
C39 C40 H40B 109.5
C39 C40 H40C 109.5
H40A C40 H40B 109.5
H40A C40 H40C 109.5
H40B C40 H40C 109.5
C22 N1 Sm1 128.7(4)
C27 N1 C22 117.2(5)
C27 N1 Sm1 112.8(4)
C28 N2 C29 118.9(6)
C28 N2 Sm1 122.4(4)
C29 N2 Sm1 118.7(4)
C10 N3 C14 117.1(6)
C10 N3 Sm1 110.3(4)
C14 N3 Sm1 126.7(4)
C8 N4 Sm1 117.9(4)
C9 N4 C8 118.2(6)
C9 N4 Sm1 123.7(4)
C39 N5 Sm1 164.4(6)
O8 N6 Sm2 58.2(3)
O9 N6 O8 116.3(5)
O9 N6 Sm2 59.0(3)
O10 N6 O8 122.2(5)
O10 N6 O9 121.6(6)
O10 N6 Sm2 170.8(5)
O11 N7 O12 117.1(5)
O11 N7 Sm2 58.4(3)
O12 N7 Sm2 58.9(3)
O13 N7 O11 121.5(6)
O13 N7 O12 121.3(6)
O13 N7 Sm2 175.1(4)
O14 N8 O15 116.8(6)
O14 N8 Sm2 58.7(3)
O15 N8 Sm2 58.2(3)
O16 N8 O14 121.1(8)
O16 N8 O15 122.0(7)
O16 N8 Sm2 178.8(6)
O1 N10 O3 114.8(5)
O1 N10 Sm1 58.3(3)
O2 N10 O1 123.4(5)
O2 N10 O3 121.8(5)
O2 N10 Sm1 178.3(4)
O3 N10 Sm1 56.5(3)
N10 O1 Sm1 96.2(3)
N10 O3 Sm1 97.7(3)
C31 O4 Sm1 125.2(4)
C31 O4 Sm2 117.2(4)
Sm1 O4 Sm2 110.38(16)
C7 O5 Sm1 128.1(4)
C7 O5 Sm2 118.8(4)
Sm1 O5 Sm2 110.69(16)
C32 O6 C36 116.9(5)
C32 O6 Sm2 113.7(4)
C36 O6 Sm2 127.8(4)
C1 O7 Sm2 126.1(4)
C2 O7 C1 116.1(5)
C2 O7 Sm2 114.5(4)
N6 O8 Sm2 96.3(3)
N6 O9 Sm2 95.4(3)
N7 O11 Sm2 96.2(4)
N7 O12 Sm2 95.2(3)
N8 O14 Sm2 96.7(4)
N8 O15 Sm2 97.0(4)
N1 Sm1 N3 61.52(14)
N1 Sm1 N10 75.04(14)
N1 Sm1 Sm2 150.04(10)
N2 Sm1 N1 62.54(16)
N2 Sm1 N3 83.38(16)
N2 Sm1 N4 142.85(17)
N2 Sm1 N5 80.47(18)
N2 Sm1 N10 103.90(16)
N2 Sm1 Sm2 107.57(12)
N3 Sm1 N10 126.39(14)
N3 Sm1 Sm2 148.26(10)
N4 Sm1 N1 92.43(16)
N4 Sm1 N3 59.92(16)
N4 Sm1 N10 94.43(16)
N4 Sm1 Sm2 107.07(11)
N5 Sm1 N1 120.73(16)
N5 Sm1 N3 70.13(16)
N5 Sm1 N4 91.35(18)
N5 Sm1 N10 162.99(16)
N5 Sm1 Sm2 82.17(12)
N10 Sm1 Sm2 80.84(10)
O1 Sm1 N1 70.23(14)
O1 Sm1 N2 79.73(16)
O1 Sm1 N3 131.39(14)
O1 Sm1 N4 119.21(15)
O1 Sm1 N5 148.12(17)
O1 Sm1 N10 25.54(14)
O1 Sm1 Sm2 80.32(10)
O3 Sm1 N1 81.73(14)
O3 Sm1 N2 127.50(15)
O3 Sm1 N3 113.15(15)
O3 Sm1 N4 69.10(15)
O3 Sm1 N5 151.66(17)
O3 Sm1 N10 25.80(14)
O3 Sm1 O1 51.33(15)
O3 Sm1 Sm2 84.25(10)
O4 Sm1 N1 124.53(15)
O4 Sm1 N2 72.92(15)
O4 Sm1 N3 144.19(15)
O4 Sm1 N4 141.39(15)
O4 Sm1 N5 79.60(17)
O4 Sm1 N10 85.95(14)
O4 Sm1 O1 70.83(14)
O4 Sm1 O3 102.60(14)
O4 Sm1 Sm2 34.81(10)
O5 Sm1 N1 160.16(15)
O5 Sm1 N2 136.50(16)
O5 Sm1 N3 118.92(15)
O5 Sm1 N4 73.31(15)
O5 Sm1 N5 74.32(16)
O5 Sm1 N10 92.04(14)
O5 Sm1 O1 104.29(14)
O5 Sm1 O3 80.31(14)
O5 Sm1 O4 68.10(14)
O5 Sm1 Sm2 34.91(10)
N7 Sm2 N6 80.86(15)
O4 Sm2 N6 109.16(14)
O4 Sm2 N7 157.72(16)
O4 Sm2 O5 67.59(14)
O4 Sm2 O6 63.87(14)
O4 Sm2 O7 103.84(15)
O4 Sm2 O8 90.89(14)
O4 Sm2 O9 128.97(15)
O4 Sm2 O11 137.16(15)
O4 Sm2 O12 157.79(15)
O4 Sm2 O14 90.46(16)
O4 Sm2 O15 76.26(16)
O5 Sm2 N6 67.81(15)
O5 Sm2 N7 134.14(15)
O5 Sm2 O6 115.68(14)
O5 Sm2 O7 62.85(14)
O5 Sm2 O8 74.76(14)
O5 Sm2 O9 70.08(15)
O5 Sm2 O11 139.12(15)
O5 Sm2 O12 121.34(15)
O5 Sm2 O14 151.07(17)
O5 Sm2 O15 104.92(17)
O6 Sm2 N6 91.16(15)
O6 Sm2 N7 96.88(16)
O6 Sm2 O7 165.18(14)
O6 Sm2 O14 66.13(16)
O6 Sm2 O15 101.81(16)
O7 Sm2 N6 101.17(15)
O7 Sm2 N7 93.21(16)
O8 Sm2 N6 25.55(14)
O8 Sm2 N7 91.30(15)
O8 Sm2 O6 66.67(14)
O8 Sm2 O7 124.06(14)
O8 Sm2 O9 50.86(14)
O8 Sm2 O12 110.84(15)
O8 Sm2 O14 126.27(17)
O8 Sm2 O15 165.89(16)
O9 Sm2 N6 25.57(14)
O9 Sm2 N7 67.51(15)
O9 Sm2 O6 113.67(14)
O9 Sm2 O7 80.25(15)
O9 Sm2 O14 137.68(17)
O9 Sm2 O15 142.79(17)
O11 Sm2 N6 72.37(15)
O11 Sm2 N7 25.43(15)
O11 Sm2 O6 73.34(14)
O11 Sm2 O7 118.10(15)
O11 Sm2 O8 73.40(15)
O11 Sm2 O9 70.07(15)
O11 Sm2 O12 51.32(15)
O11 Sm2 O14 69.82(17)
O11 Sm2 O15 112.16(17)
O12 Sm2 N6 92.92(15)
O12 Sm2 N7 25.94(15)
O12 Sm2 O6 119.70(15)
O12 Sm2 O7 68.30(15)
O12 Sm2 O9 71.56(15)
O12 Sm2 O14 73.25(17)
O12 Sm2 O15 81.64(17)
O14 Sm2 N6 140.05(17)
O14 Sm2 N7 70.52(17)
O14 Sm2 O7 107.55(16)
O15 Sm2 N6 166.99(17)
O15 Sm2 N7 98.41(16)
O15 Sm2 O7 65.85(17)
O15 Sm2 O14 49.43(18)
H37A C37 H37B 109.5
H37A C37 H37C 109.5
H37B C37 H37C 109.5
C38 C37 H37A 109.5
C38 C37 H37B 109.5
C38 C37 H37C 109.5
N9 C38 C37 177.2(8)

loop_
_geom_bond_atom_site_label_1
_geom_bond_atom_site_label_2
_geom_bond_distance
C1 H1A 0.9800
C1 H1B 0.9800
C1 H1C 0.9800
C1 O7 1.447(8)
C2 C3 1.377(9)
C2 C7 1.407(9)
C2 O7 1.392(8)
C3 H3 0.9500
C3 C4 1.386(10)
C4 H4 0.9500
C4 C5 1.386(9)
C5 H5 0.9500
C5 C6 1.383(9)
C6 C7 1.403(9)
C6 C8 1.496(9)
C7 O5 1.346(7)
C8 H8A 0.9900
C8 H8B 0.9900
C8 N4 1.483(8)
C9 H9 0.9500
C9 C10 1.462(9)
C9 N4 1.267(8)
C10 C11 1.410(9)
C10 N3 1.333(8)
C11 H11 0.9500
C11 C12 1.357(9)
C12 H12 0.9500
C12 C13 1.413(10)
C13 C14 1.423(9)
C13 C18 1.418(9)
C14 C15 1.407(9)
C14 N3 1.370(8)
C15 H15 0.9500
C15 C16 1.355(10)
C16 H16 0.9500
C16 C17 1.409(10)
C17 H17 0.9500
C17 C18 1.349(10)
C18 H18 0.9500
C19 H19 0.9500
C19 C20 1.420(9)
C19 C24 1.360(9)
C20 H20 0.9500
C20 C21 1.363(9)
C21 H21 0.9500
C21 C22 1.404(9)
C22 C23 1.434(9)
C22 N1 1.376(8)
C23 C24 1.415(9)
C23 C25 1.390(9)
C24 H24 0.9500
C25 H25 0.9500
C25 C26 1.377(9)
C26 H26 0.9500
C26 C27 1.410(9)
C27 C28 1.457(9)
C27 N1 1.325(8)
C28 H28 0.9500
C28 N2 1.270(8)
C29 H29A 0.9900
C29 H29B 0.9900
C29 C30 1.510(9)
C29 N2 1.483(8)
C30 C31 1.395(9)
C30 C35 1.383(9)
C31 C32 1.411(9)
C31 O4 1.351(8)
C32 C33 1.376(9)
C32 O6 1.376(8)
C33 H33 0.9500
C33 C34 1.393(9)
C34 H34 0.9500
C34 C35 1.394(9)
C35 H35 0.9500
C36 H36A 0.9800
C36 H36B 0.9800
C36 H36C 0.9800
C36 O6 1.448(8)
C39 C40 1.444(11)
C39 N5 1.169(9)
C40 H40A 0.9800
C40 H40B 0.9800
C40 H40C 0.9800
N1 Sm1 2.796(5)
N2 Sm1 2.535(5)
N3 Sm1 2.871(5)
N4 Sm1 2.550(5)
N5 Sm1 2.542(5)
N6 O8 1.273(7)
N6 O9 1.271(7)
N6 O10 1.221(7)
N6 Sm2 2.932(5)
N7 O11 1.262(7)
N7 O12 1.284(7)
N7 O13 1.230(7)
N7 Sm2 2.923(6)
N8 O14 1.256(8)
N8 O15 1.266(9)
N8 O16 1.229(8)
N8 Sm2 2.994(6)
N10 O1 1.276(7)
N10 O2 1.209(7)
N10 O3 1.293(7)
N10 Sm1 2.943(5)
O1 Sm1 2.518(4)
O3 Sm1 2.477(4)
O4 Sm1 2.385(4)
O4 Sm2 2.385(4)
O5 Sm1 2.365(4)
O5 Sm2 2.396(4)
O6 Sm2 2.548(4)
O7 Sm2 2.604(5)
O8 Sm2 2.506(4)
O9 Sm2 2.525(5)
O11 Sm2 2.504(5)
O12 Sm2 2.512(4)
O14 Sm2 2.575(5)
O15 Sm2 2.563(5)
Sm1 Sm2 3.9167(9)
C37 H37A 0.9800
C37 H37B 0.9800
C37 H37C 0.9800
C37 C38 1.460(10)
C38 N9 1.125(10)

loop_
_geom_torsion_atom_site_label_1
_geom_torsion_atom_site_label_2
_geom_torsion_atom_site_label_3
_geom_torsion_atom_site_label_4
_geom_torsion
C2 C3 C4 C5 -1.6(10)
C2 C7 O5 Sm1 128.2(5)
C2 C7 O5 Sm2 -32.3(7)
C3 C2 C7 C6 4.7(10)
C3 C2 C7 O5 -176.1(6)
C3 C2 O7 C1 2.6(9)
C3 C2 O7 Sm2 -158.0(5)
C3 C4 C5 C6 0.2(10)
C4 C5 C6 C7 3.7(10)
C4 C5 C6 C8 -179.6(6)
C5 C6 C7 C2 -6.0(9)
C5 C6 C7 O5 174.8(6)
C5 C6 C8 N4 -112.1(7)
C6 C7 O5 Sm1 -52.6(8)
C6 C7 O5 Sm2 146.9(5)
C6 C8 N4 C9 113.6(6)
C6 C8 N4 Sm1 -71.7(5)
C7 C2 C3 C4 -1.0(10)
C7 C2 O7 C1 -179.0(6)
C7 C2 O7 Sm2 20.5(7)
C7 C6 C8 N4 64.7(7)
C8 C6 C7 C2 177.2(6)
C8 C6 C7 O5 -2.0(9)
C9 C10 C11 C12 178.6(6)
C9 C10 N3 C14 177.0(5)
C9 C10 N3 Sm1 -28.3(6)
C10 C9 N4 C8 -170.2(6)
C10 C9 N4 Sm1 15.4(8)
C10 C11 C12 C13 2.3(10)
C11 C10 N3 C14 -2.2(9)
C11 C10 N3 Sm1 152.6(5)
C11 C12 C13 C14 1.8(9)
C11 C12 C13 C18 179.8(6)
C12 C13 C14 C15 173.4(6)
C12 C13 C14 N3 -6.4(9)
C12 C13 C18 C17 -176.7(7)
C13 C14 C15 C16 3.7(10)
C13 C14 N3 C10 6.5(9)
C13 C14 N3 Sm1 -143.6(5)
C14 C13 C18 C17 1.3(10)
C14 C15 C16 C17 0.7(10)
C15 C14 N3 C10 -173.3(6)
C15 C14 N3 Sm1 36.6(8)
C15 C16 C17 C18 -4.2(10)
C16 C17 C18 C13 3.1(10)
C18 C13 C14 C15 -4.7(9)
C18 C13 C14 N3 175.5(6)
C19 C20 C21 C22 -0.8(10)
C20 C19 C24 C23 -0.3(10)
C20 C21 C22 C23 0.1(9)
C20 C21 C22 N1 178.1(6)
C21 C22 C23 C24 0.4(9)
C21 C22 C23 C25 -179.7(6)
C21 C22 N1 C27 -176.5(6)
C21 C22 N1 Sm1 17.5(8)
C22 C23 C24 C19 -0.4(10)
C22 C23 C25 C26 -4.1(9)
C23 C22 N1 C27 1.4(9)
C23 C22 N1 Sm1 -164.6(4)
C23 C25 C26 C27 2.2(9)
C24 C19 C20 C21 0.9(10)
C24 C23 C25 C26 175.7(6)
C25 C23 C24 C19 179.8(6)
C25 C26 C27 C28 179.7(6)
C25 C26 C27 N1 1.8(10)
C26 C27 C28 N2 -169.1(6)
C26 C27 N1 C22 -3.5(9)
C26 C27 N1 Sm1 164.7(5)
C27 C28 N2 C29 -175.9(6)
C27 C28 N2 Sm1 1.8(9)
C28 C27 N1 C22 178.6(6)
C28 C27 N1 Sm1 -13.2(7)
C29 C30 C31 C32 -173.9(6)
C29 C30 C31 O4 4.5(9)
C29 C30 C35 C34 174.9(6)
C30 C29 N2 C28 105.6(6)
C30 C29 N2 Sm1 -72.2(6)
C30 C31 C32 C33 -0.7(10)
C30 C31 C32 O6 178.2(6)
C30 C31 O4 Sm1 -59.8(8)
C30 C31 O4 Sm2 152.9(5)
C31 C30 C35 C34 0.8(10)
C31 C32 C33 C34 -0.2(10)
C31 C32 O6 C36 -167.0(6)
C31 C32 O6 Sm2 26.4(6)
C32 C31 O4 Sm1 118.6(6)
C32 C31 O4 Sm2 -28.7(7)
C32 C33 C34 C35 1.4(10)
C33 C32 O6 C36 11.8(9)
C33 C32 O6 Sm2 -154.9(6)
C33 C34 C35 C30 -1.7(10)
C35 C30 C31 C32 0.4(10)
C35 C30 C31 O4 178.8(6)
N1 C22 C23 C24 -177.5(6)
N1 C22 C23 C25 2.3(9)
N1 C27 C28 N2 8.9(10)
N2 C29 C30 C31 62.0(7)
N2 C29 C30 C35 -112.2(7)
N3 C10 C11 C12 -2.2(10)
N3 C14 C15 C16 -176.5(6)
N4 C9 C10 C11 -168.3(6)
N4 C9 C10 N3 12.5(9)
O1 N10 O3 Sm1 2.3(5)
O2 N10 O1 Sm1 -179.8(5)
O2 N10 O3 Sm1 179.9(5)
O3 N10 O1 Sm1 -2.3(5)
O4 C31 C32 C33 -179.2(6)
O4 C31 C32 O6 -0.3(9)
O6 C32 C33 C34 -178.9(6)
O7 C2 C3 C4 177.4(6)
O7 C2 C7 C6 -173.8(6)
O7 C2 C7 O5 5.4(8)
O8 N6 O9 Sm2 -10.6(5)
O9 N6 O8 Sm2 10.7(5)
O10 N6 O8 Sm2 -169.1(5)
O10 N6 O9 Sm2 169.2(5)
O11 N7 O12 Sm2 -4.4(6)
O12 N7 O11 Sm2 4.4(6)
O13 N7 O11 Sm2 -174.2(5)
O13 N7 O12 Sm2 174.3(5)
O14 N8 O15 Sm2 -2.3(7)
O15 N8 O14 Sm2 2.3(7)
O16 N8 O14 Sm2 -178.6(6)
O16 N8 O15 Sm2 178.6(6)
